data_4082338
loop_
_publ_author_name
'Duke, Charles B.'
'Letterman, Roger G.'
'Johnson, Jermaine O.'
'Barr, James W.'
'Hu, Songnan'
'Ross, Charles R.'
'Webster, Charles Edwin'
'Burkey, Theodore J.'

_publ_section_title
;
 Photochemistry of Chromium Arene Tricarbonyl Complexes with Tethered
 Pyridinyl and Propenyl Groups: Investigations of the Effect of Ring Size
 on Chelate Formation, Structure, and Linkage Isomerization
;
_journal_issue 2
_journal_name_full Organometallics
_journal_page_first 485
_journal_paper_doi 10.1021/om400928k
_journal_volume 33
_journal_year 2014
_chemical_formula_sum 'C17 H15 Cr N O3'
_chemical_formula_weight 333.30
_chemical_name_systematic
;
 ?
;
_space_group_IT_number 14
_symmetry_cell_setting monoclinic
_symmetry_space_group_name_Hall '-P 2yn'
_symmetry_space_group_name_H-M 'P 1 21/n 1'
_atom_sites_solution_hydrogens geom
_atom_sites_solution_primary direct
_atom_sites_solution_secondary difmap
_audit_creation_method SHELXL-97
_cell_angle_alpha 90.00
_cell_angle_beta 94.1700(10)
_cell_angle_gamma 90.00
_cell_formula_units_Z 4
_cell_length_a 10.6806(3)
_cell_length_b 7.1967(2)
_cell_length_c 19.2295(5)
_cell_measurement_temperature 173(2)
_cell_volume 1474.16(7)
_computing_cell_refinement 'SMART, Bruker (2000)'
_computing_data_collection 'SMART, Bruker (2000)'
_computing_data_reduction 'XPREP, Bruker (2000)'
_computing_molecular_graphics 'Raster3D (Merritt, 1997)'
_computing_structure_refinement 'SHELXL-97 (Sheldrick, 1997)'
_computing_structure_solution 'SHELXs-97 (Sheldrick, 1990)'
_diffrn_ambient_temperature 173(2)
_diffrn_measured_fraction_theta_full 0.974
_diffrn_measured_fraction_theta_max 0.962
_diffrn_measurement_device_type 'CCD area detector'
_diffrn_radiation_monochromator 'osmic mirrors'
_diffrn_radiation_source 'rotating anode'
_diffrn_radiation_type CuK\a
_diffrn_radiation_wavelength 1.54178
_diffrn_reflns_av_R_equivalents 0.0276
_diffrn_reflns_av_sigmaI/netI 0.0219
_diffrn_reflns_limit_h_max 12
_diffrn_reflns_limit_h_min -11
_diffrn_reflns_limit_k_max 8
_diffrn_reflns_limit_k_min -7
_diffrn_reflns_limit_l_max 23
_diffrn_reflns_limit_l_min -23
_diffrn_reflns_number 18672
_diffrn_reflns_theta_full 67.50
_diffrn_reflns_theta_max 68.87
_diffrn_reflns_theta_min 4.60
_exptl_absorpt_coefficient_mu 6.491
_exptl_absorpt_correction_T_max 0.6967
_exptl_absorpt_correction_T_min 0.5927
_exptl_absorpt_correction_type multi-scan
_exptl_absorpt_process_details 'SADABS, Bruker (2000)'
_exptl_crystal_colour yellow
_exptl_crystal_density_diffrn 1.502
_exptl_crystal_density_method 'not measured'
_exptl_crystal_description prism
_exptl_crystal_F_000 688
_exptl_crystal_size_max 0.09
_exptl_crystal_size_mid 0.08
_exptl_crystal_size_min 0.06
_refine_diff_density_max 0.298
_refine_diff_density_min -0.298
_refine_diff_density_rms 0.057
_refine_ls_extinction_method none
_refine_ls_goodness_of_fit_ref 1.080
_refine_ls_hydrogen_treatment constr
_refine_ls_matrix_type full
_refine_ls_number_parameters 199
_refine_ls_number_reflns 2634
_refine_ls_number_restraints 0
_refine_ls_restrained_S_all 1.080
_refine_ls_R_factor_all 0.0257
_refine_ls_R_factor_gt 0.0256
_refine_ls_shift/su_max 0.001
_refine_ls_shift/su_mean 0.000
_refine_ls_structure_factor_coef Fsqd
_refine_ls_weighting_details 'calc w=1/[\s^2^(Fo^2^)+(0.0432P)^2^+0.6434P] where P=(Fo^2^+2Fc^2^)/3'
_refine_ls_weighting_scheme calc
_refine_ls_wR_factor_gt 0.0707
_refine_ls_wR_factor_ref 0.0708
_reflns_number_gt 2618
_reflns_number_total 2634
_reflns_threshold_expression >2sigma(I)
_cod_data_source_file om400928k_si_002.cif
_cod_data_source_block crpy7_0m
_cod_original_sg_symbol_H-M 'P 21/n'
_cod_database_code 4082338

loop_
_symmetry_equiv_pos_as_xyz
'x, y, z'
'-x+1/2, y+1/2, -z+1/2'
'-x, -y, -z'
'x-1/2, -y-1/2, z-1/2'

loop_
_atom_site_label
_atom_site_type_symbol
_atom_site_fract_x
_atom_site_fract_y
_atom_site_fract_z
_atom_site_U_iso_or_equiv
_atom_site_adp_type
_atom_site_occupancy
_atom_site_symmetry_multiplicity
_atom_site_calc_flag
_atom_site_refinement_flags
Cr1 Cr 0.24324(2) 0.81050(3) 0.973145(11) 0.01218(10) Uani 1 1 d .
O2C O 0.31051(11) 1.08554(15) 0.86467(6) 0.0250(3) Uani 1 1 d .
C1O C 0.26004(13) 0.9949(2) 1.04030(8) 0.0172(3) Uani 1 1 d .
O1C O 0.27116(11) 1.10781(15) 1.08261(6) 0.0252(3) Uani 1 1 d .
C2 C 0.20868(13) 0.52923(19) 0.92953(8) 0.0163(3) Uani 1 1 d .
H2 H 0.2633 0.4517 0.9056 0.020 Uiso 1 1 calc R
C3 C 0.20974(13) 0.5200(2) 1.00323(8) 0.0172(3) Uani 1 1 d .
H3 H 0.2650 0.4363 1.0283 0.021 Uiso 1 1 calc R
C1 C 0.12738(13) 0.6523(2) 0.89144(7) 0.0152(3) Uani 1 1 d .
C6 C 0.04705(13) 0.7677(2) 0.92855(8) 0.0157(3) Uani 1 1 d .
H6 H -0.0082 0.8519 0.9037 0.019 Uiso 1 1 calc R
C5 C 0.04865(13) 0.7586(2) 1.00142(8) 0.0167(3) Uani 1 1 d .
H5 H -0.0051 0.8369 1.0256 0.020 Uiso 1 1 calc R
C4 C 0.12989(14) 0.6333(2) 1.03916(7) 0.0174(3) Uani 1 1 d .
H4 H 0.1302 0.6263 1.0885 0.021 Uiso 1 1 calc R
C2O C 0.28269(13) 0.9816(2) 0.90642(8) 0.0173(3) Uani 1 1 d .
O3C O 0.51888(10) 0.73587(16) 0.99925(6) 0.0236(2) Uani 1 1 d .
C3O C 0.41322(14) 0.7656(2) 0.98896(7) 0.0165(3) Uani 1 1 d .
N1 N -0.09497(12) 0.08198(18) 0.79588(6) 0.0187(3) Uani 1 1 d .
C10 C -0.00971(14) 0.16831(19) 0.75926(8) 0.0162(3) Uani 1 1 d .
C14 C -0.16368(14) -0.0533(2) 0.76376(8) 0.0207(3) Uani 1 1 d .
H14 H -0.2255 -0.1132 0.7889 0.025 Uiso 1 1 calc R
C12 C -0.06241(15) -0.0196(2) 0.65834(8) 0.0222(3) Uani 1 1 d .
H12 H -0.0508 -0.0543 0.6116 0.027 Uiso 1 1 calc R
C13 C -0.14955(14) -0.1107(2) 0.69604(8) 0.0207(3) Uani 1 1 d .
H13 H -0.1984 -0.2100 0.6759 0.025 Uiso 1 1 calc R
C11 C 0.00733(14) 0.1229(2) 0.69006(8) 0.0201(3) Uani 1 1 d .
H11 H 0.0663 0.1893 0.6650 0.024 Uiso 1 1 calc R
C9 C 0.06989(15) 0.31498(19) 0.79635(8) 0.0182(3) Uani 1 1 d .
H9A H 0.1572 0.3021 0.7828 0.022 Uiso 1 1 calc R
H9B H 0.0708 0.2929 0.8472 0.022 Uiso 1 1 calc R
C8 C 0.02556(14) 0.5143(2) 0.78102(7) 0.0168(3) Uani 1 1 d .
H8A H -0.0568 0.5338 0.8004 0.020 Uiso 1 1 calc R
H8B H 0.0144 0.5329 0.7299 0.020 Uiso 1 1 calc R
C7 C 0.12011(14) 0.6579(2) 0.81276(8) 0.0176(3) Uani 1 1 d .
H7A H 0.2041 0.6321 0.7964 0.021 Uiso 1 1 calc R
H7B H 0.0944 0.7839 0.7966 0.021 Uiso 1 1 calc R

loop_
_atom_site_aniso_label
_atom_site_aniso_U_11
_atom_site_aniso_U_22
_atom_site_aniso_U_33
_atom_site_aniso_U_23
_atom_site_aniso_U_13
_atom_site_aniso_U_12
Cr1 0.01213(15) 0.01110(15) 0.01332(15) -0.00004(7) 0.00097(10) -0.00121(7)
O2C 0.0276(6) 0.0232(6) 0.0246(6) 0.0095(5) 0.0050(5) 0.0006(4)
C1O 0.0166(8) 0.0171(7) 0.0184(7) 0.0022(6) 0.0048(5) -0.0028(5)
O1C 0.0331(7) 0.0208(6) 0.0227(5) -0.0063(5) 0.0088(5) -0.0078(5)
C2 0.0141(7) 0.0123(7) 0.0227(7) -0.0021(5) 0.0019(6) -0.0020(5)
C3 0.0161(7) 0.0122(7) 0.0226(7) 0.0030(5) -0.0028(6) -0.0041(5)
C1 0.0152(7) 0.0128(6) 0.0175(7) -0.0017(5) 0.0001(5) -0.0048(5)
C6 0.0130(7) 0.0134(6) 0.0205(7) 0.0001(6) -0.0009(5) -0.0013(5)
C5 0.0128(7) 0.0166(7) 0.0212(7) -0.0022(6) 0.0041(5) -0.0042(6)
C4 0.0179(7) 0.0182(7) 0.0161(7) 0.0022(6) 0.0012(5) -0.0072(6)
C2O 0.0164(7) 0.0166(7) 0.0185(7) -0.0020(6) -0.0008(6) 0.0023(5)
O3C 0.0146(6) 0.0278(6) 0.0283(6) 0.0045(5) 0.0005(4) 0.0000(4)
C3O 0.0206(8) 0.0140(7) 0.0150(7) 0.0011(6) 0.0024(5) -0.0031(6)
N1 0.0179(6) 0.0204(6) 0.0178(6) -0.0010(5) 0.0011(5) 0.0013(5)
C10 0.0156(7) 0.0144(7) 0.0180(7) 0.0006(5) -0.0024(6) 0.0043(5)
C14 0.0171(7) 0.0216(8) 0.0232(7) 0.0029(6) -0.0002(6) -0.0013(6)
C12 0.0247(8) 0.0251(8) 0.0162(7) -0.0041(6) -0.0013(6) -0.0001(6)
C13 0.0205(8) 0.0180(7) 0.0227(7) -0.0012(6) -0.0058(6) -0.0005(6)
C11 0.0194(8) 0.0227(8) 0.0184(7) 0.0005(6) 0.0022(6) -0.0011(6)
C9 0.0180(8) 0.0176(8) 0.0185(7) -0.0020(5) -0.0014(6) 0.0007(5)
C8 0.0175(7) 0.0173(7) 0.0155(7) -0.0015(5) -0.0002(5) -0.0001(6)
C7 0.0191(8) 0.0162(7) 0.0174(7) 0.0000(6) 0.0018(6) -0.0018(6)

loop_
_atom_type_symbol
_atom_type_description
_atom_type_scat_dispersion_real
_atom_type_scat_dispersion_imag
_atom_type_scat_source
C C 0.0181 0.0091 'International Tables Vol C Tables 4.2.6.8 and 6.1.1.4'
H H 0.0000 0.0000 'International Tables Vol C Tables 4.2.6.8 and 6.1.1.4'
Cr Cr -0.1635 2.4439 'International Tables Vol C Tables 4.2.6.8 and 6.1.1.4'
N N 0.0311 0.0180 'International Tables Vol C Tables 4.2.6.8 and 6.1.1.4'
O O 0.0492 0.0322 'International Tables Vol C Tables 4.2.6.8 and 6.1.1.4'

loop_
_geom_angle_atom_site_label_1
_geom_angle_atom_site_label_2
_geom_angle_atom_site_label_3
_geom_angle
_geom_angle_publ_flag
C3O Cr1 C2O 87.71(6) y
C3O Cr1 C1O 88.08(6) y
C2O Cr1 C1O 89.51(6) y
C3O Cr1 C3 88.11(6) ?
C2O Cr1 C3 149.63(6) ?
C1O Cr1 C3 120.39(6) ?
C3O Cr1 C2 92.13(6) ?
C2O Cr1 C2 112.73(6) ?
C1O Cr1 C2 157.75(6) ?
C3 Cr1 C2 37.44(5) ?
C3O Cr1 C5 149.02(6) ?
C2O Cr1 C5 123.18(6) ?
C1O Cr1 C5 89.70(6) ?
C3 Cr1 C5 66.62(5) ?
C2 Cr1 C5 78.77(6) ?
C3O Cr1 C4 112.06(6) ?
C2O Cr1 C4 160.18(6) ?
C1O Cr1 C4 92.41(6) ?
C3 Cr1 C4 36.85(6) ?
C2 Cr1 C4 66.93(5) ?
C5 Cr1 C4 37.17(6) ?
C3O Cr1 C6 157.68(6) ?
C2O Cr1 C6 94.60(6) ?
C1O Cr1 C6 114.10(6) ?
C3 Cr1 C6 78.69(5) ?
C2 Cr1 C6 66.49(5) ?
C5 Cr1 C6 36.76(5) ?
C4 Cr1 C6 66.66(5) ?
C3O Cr1 C1 120.86(6) ?
C2O Cr1 C1 89.64(6) ?
C1O Cr1 C1 150.99(6) ?
C3 Cr1 C1 67.05(5) ?
C2 Cr1 C1 36.88(5) ?
C5 Cr1 C1 66.82(5) ?
C4 Cr1 C1 79.20(5) ?
C6 Cr1 C1 37.16(5) ?
O1C C1O Cr1 179.13(14) ?
C1 C2 C3 120.62(13) ?
C1 C2 Cr1 72.61(8) ?
C3 C2 Cr1 71.04(8) ?
C1 C2 H2 119.7 ?
C3 C2 H2 119.7 ?
Cr1 C2 H2 129.0 ?
C4 C3 C2 120.37(13) ?
C4 C3 Cr1 72.12(8) ?
C2 C3 Cr1 71.51(8) ?
C4 C3 H3 119.8 ?
C2 C3 H3 119.8 ?
Cr1 C3 H3 128.9 ?
C2 C1 C6 118.55(13) ?
C2 C1 C7 121.54(13) y
C6 C1 C7 119.86(13) ?
C2 C1 Cr1 70.51(8) ?
C6 C1 Cr1 70.96(8) ?
C7 C1 Cr1 132.46(10) y
C5 C6 C1 120.66(13) ?
C5 C6 Cr1 71.27(8) ?
C1 C6 Cr1 71.88(8) ?
C5 C6 H6 119.7 ?
C1 C6 H6 119.7 ?
Cr1 C6 H6 129.7 ?
C6 C5 C4 120.36(14) ?
C6 C5 Cr1 71.97(8) ?
C4 C5 Cr1 71.48(8) ?
C6 C5 H5 119.8 ?
C4 C5 H5 119.8 ?
Cr1 C5 H5 129.1 ?
C3 C4 C5 119.44(13) ?
C3 C4 Cr1 71.03(8) ?
C5 C4 Cr1 71.35(8) ?
C3 C4 H4 120.3 ?
C5 C4 H4 120.3 ?
Cr1 C4 H4 129.7 ?
O2C C2O Cr1 178.02(13) ?
O3C C3O Cr1 179.25(14) ?
C14 N1 C10 117.59(13) ?
N1 C10 C11 122.15(14) ?
N1 C10 C9 117.25(13) y
C11 C10 C9 120.59(14) ?
N1 C14 C13 123.74(15) ?
N1 C14 H14 118.1 ?
C13 C14 H14 118.1 ?
C11 C12 C13 118.74(14) ?
C11 C12 H12 120.6 ?
C13 C12 H12 120.6 ?
C14 C13 C12 118.32(14) ?
C14 C13 H13 120.8 ?
C12 C13 H13 120.8 ?
C12 C11 C10 119.42(15) ?
C12 C11 H11 120.3 ?
C10 C11 H11 120.3 ?
C10 C9 C8 114.21(12) y
C10 C9 H9A 108.7 ?
C8 C9 H9A 108.7 ?
C10 C9 H9B 108.7 ?
C8 C9 H9B 108.7 ?
H9A C9 H9B 107.6 ?
C9 C8 C7 111.57(12) y
C9 C8 H8A 109.3 ?
C7 C8 H8A 109.3 ?
C9 C8 H8B 109.3 ?
C7 C8 H8B 109.3 ?
H8A C8 H8B 108.0 ?
C1 C7 C8 111.32(12) y
C1 C7 H7A 109.4 ?
C8 C7 H7A 109.4 ?
C1 C7 H7B 109.4 ?
C8 C7 H7B 109.4 ?
H7A C7 H7B 108.0 ?

loop_
_geom_bond_atom_site_label_1
_geom_bond_atom_site_label_2
_geom_bond_distance
_geom_bond_publ_flag
Cr1 C3O 1.8473(16) y
Cr1 C2O 1.8489(15) y
Cr1 C1O 1.8513(15) y
Cr1 C3 2.2056(14) y
Cr1 C2 2.2118(14) y
Cr1 C5 2.2180(14) y
Cr1 C4 2.2196(14) y
Cr1 C6 2.2270(14) y
Cr1 C1 2.2391(14) y
O2C C2O 1.1521(19) y
C1O O1C 1.1498(19) y
C2 C1 1.408(2) ?
C2 C3 1.418(2) ?
C2 H2 0.9500 ?
C3 C4 1.399(2) ?
C3 H3 0.9500 ?
C1 C6 1.423(2) ?
C1 C7 1.5098(19) ?
C6 C5 1.402(2) ?
C6 H6 0.9500 ?
C5 C4 1.414(2) ?
C5 H5 0.9500 ?
C4 H4 0.9500 ?
O3C C3O 1.1515(19) y
N1 C14 1.343(2) ?
N1 C10 1.343(2) ?
C10 C11 1.395(2) ?
C10 C9 1.503(2) ?
C14 C13 1.385(2) ?
C14 H14 0.9500 ?
C12 C11 1.383(2) ?
C12 C13 1.386(2) ?
C12 H12 0.9500 ?
C13 H13 0.9500 ?
C11 H11 0.9500 ?
C9 C8 1.532(2) ?
C9 H9A 0.9900 ?
C9 H9B 0.9900 ?
C8 C7 1.540(2) ?
C8 H8A 0.9900 ?
C8 H8B 0.9900 ?
C7 H7A 0.9900 ?
C7 H7B 0.9900 ?

loop_
_geom_torsion_atom_site_label_1
_geom_torsion_atom_site_label_2
_geom_torsion_atom_site_label_3
_geom_torsion_atom_site_label_4
_geom_torsion
_geom_torsion_publ_flag
C3O Cr1 C1O O1C -54(9) ?
C2O Cr1 C1O O1C -142(9) ?
C3 Cr1 C1O O1C 33(9) ?
C2 Cr1 C1O O1C 37(9) ?
C5 Cr1 C1O O1C 95(9) ?
C4 Cr1 C1O O1C 58(9) ?
C6 Cr1 C1O O1C 123(9) ?
C1 Cr1 C1O O1C 130(9) ?
C3O Cr1 C2 C1 -143.68(9) ?
C2O Cr1 C2 C1 -55.27(10) ?
C1O Cr1 C2 C1 126.20(16) ?
C3 Cr1 C2 C1 132.21(13) ?
C5 Cr1 C2 C1 66.17(9) ?
C4 Cr1 C2 C1 103.20(9) ?
C6 Cr1 C2 C1 29.72(8) ?
C3O Cr1 C2 C3 84.11(9) ?
C2O Cr1 C2 C3 172.52(8) ?
C1O Cr1 C2 C3 -6.01(19) ?
C5 Cr1 C2 C3 -66.04(8) ?
C4 Cr1 C2 C3 -29.02(8) ?
C6 Cr1 C2 C3 -102.50(9) ?
C1 Cr1 C2 C3 -132.21(13) ?
C1 C2 C3 C4 0.0(2) ?
Cr1 C2 C3 C4 55.17(12) ?
C1 C2 C3 Cr1 -55.22(12) ?
C3O Cr1 C3 C4 132.12(9) ?
C2O Cr1 C3 C4 -145.66(12) ?
C1O Cr1 C3 C4 45.46(10) ?
C2 Cr1 C3 C4 -131.91(12) ?
C5 Cr1 C3 C4 -29.46(8) ?
C6 Cr1 C3 C4 -65.98(9) ?
C1 Cr1 C3 C4 -103.05(9) ?
C3O Cr1 C3 C2 -95.97(9) ?
C2O Cr1 C3 C2 -13.75(15) ?
C1O Cr1 C3 C2 177.37(9) ?
C5 Cr1 C3 C2 102.45(9) ?
C4 Cr1 C3 C2 131.91(12) ?
C6 Cr1 C3 C2 65.92(8) ?
C1 Cr1 C3 C2 28.86(8) ?
C3 C2 C1 C6 0.4(2) ?
Cr1 C2 C1 C6 -54.09(12) ?
C3 C2 C1 C7 -176.99(13) ?
Cr1 C2 C1 C7 128.53(13) ?
C3 C2 C1 Cr1 54.49(12) ?
C3O Cr1 C1 C2 43.59(11) ?
C2O Cr1 C1 C2 130.71(9) ?
C1O Cr1 C1 C2 -140.95(12) ?
C3 Cr1 C1 C2 -29.28(9) ?
C5 Cr1 C1 C2 -102.57(9) ?
C4 Cr1 C1 C2 -65.77(9) ?
C6 Cr1 C1 C2 -131.18(13) ?
C3O Cr1 C1 C6 174.77(9) ?
C2O Cr1 C1 C6 -98.11(9) ?
C1O Cr1 C1 C6 -9.77(16) ?
C3 Cr1 C1 C6 101.90(9) ?
C2 Cr1 C1 C6 131.18(13) ?
C5 Cr1 C1 C6 28.61(8) ?
C4 Cr1 C1 C6 65.41(9) ?
C3O Cr1 C1 C7 -71.76(15) ?
C2O Cr1 C1 C7 15.35(14) ?
C1O Cr1 C1 C7 103.69(17) ?
C3 Cr1 C1 C7 -144.63(15) ?
C2 Cr1 C1 C7 -115.35(18) ?
C5 Cr1 C1 C7 142.08(16) ?
C4 Cr1 C1 C7 178.88(15) ?
C6 Cr1 C1 C7 113.47(17) ?
C2 C1 C6 C5 -0.2(2) ?
C7 C1 C6 C5 177.22(13) ?
Cr1 C1 C6 C5 -54.07(12) ?
C2 C1 C6 Cr1 53.87(12) ?
C7 C1 C6 Cr1 -128.70(13) ?
C3O Cr1 C6 C5 120.75(16) ?
C2O Cr1 C6 C5 -144.05(9) ?
C1O Cr1 C6 C5 -52.53(10) ?
C3 Cr1 C6 C5 65.88(9) ?
C2 Cr1 C6 C5 103.13(10) ?
C4 Cr1 C6 C5 29.26(9) ?
C1 Cr1 C6 C5 132.64(13) ?
C3O Cr1 C6 C1 -11.9(2) ?
C2O Cr1 C6 C1 83.30(9) ?
C1O Cr1 C6 C1 174.83(9) ?
C3 Cr1 C6 C1 -66.76(9) ?
C2 Cr1 C6 C1 -29.51(8) ?
C5 Cr1 C6 C1 -132.64(13) ?
C4 Cr1 C6 C1 -103.39(9) ?
C1 C6 C5 C4 -0.3(2) ?
Cr1 C6 C5 C4 -54.70(12) ?
C1 C6 C5 Cr1 54.36(12) ?
C3O Cr1 C5 C6 -140.66(12) ?
C2O Cr1 C5 C6 44.36(11) ?
C1O Cr1 C5 C6 133.57(9) ?
C3 Cr1 C5 C6 -102.82(10) ?
C2 Cr1 C5 C6 -65.57(9) ?
C4 Cr1 C5 C6 -132.04(13) ?
C1 Cr1 C5 C6 -28.90(8) ?
C3O Cr1 C5 C4 -8.62(16) ?
C2O Cr1 C5 C4 176.40(9) ?
C1O Cr1 C5 C4 -94.38(9) ?
C3 Cr1 C5 C4 29.22(8) ?
C2 Cr1 C5 C4 66.47(9) ?
C6 Cr1 C5 C4 132.04(13) ?
C1 Cr1 C5 C4 103.14(9) ?
C2 C3 C4 C5 -0.5(2) ?
Cr1 C3 C4 C5 54.39(12) ?
C2 C3 C4 Cr1 -54.89(12) ?
C6 C5 C4 C3 0.7(2) ?
Cr1 C5 C4 C3 -54.24(12) ?
C6 C5 C4 Cr1 54.93(12) ?
C3O Cr1 C4 C3 -53.13(10) ?
C2O Cr1 C4 C3 122.74(17) ?
C1O Cr1 C4 C3 -142.03(9) ?
C2 Cr1 C4 C3 29.46(8) ?
C5 Cr1 C4 C3 131.65(12) ?
C6 Cr1 C4 C3 102.70(9) ?
C1 Cr1 C4 C3 65.96(9) ?
C3O Cr1 C4 C5 175.23(9) ?
C2O Cr1 C4 C5 -8.9(2) ?
C1O Cr1 C4 C5 86.33(9) ?
C3 Cr1 C4 C5 -131.65(12) ?
C2 Cr1 C4 C5 -102.19(9) ?
C6 Cr1 C4 C5 -28.95(8) ?
C1 Cr1 C4 C5 -65.69(9) ?
C3O Cr1 C2O O2C 23(4) ?
C1O Cr1 C2O O2C 111(4) ?
C3 Cr1 C2O O2C -59(4) ?
C2 Cr1 C2O O2C -69(4) ?
C5 Cr1 C2O O2C -160(4) ?
C4 Cr1 C2O O2C -153(4) ?
C6 Cr1 C2O O2C -135(4) ?
C1 Cr1 C2O O2C -98(4) ?
C2O Cr1 C3O O3C -169(100) ?
C1O Cr1 C3O O3C 102(12) ?
C3 Cr1 C3O O3C -19(12) ?
C2 Cr1 C3O O3C -56(12) ?
C5 Cr1 C3O O3C 16(12) ?
C4 Cr1 C3O O3C 10(12) ?
C6 Cr1 C3O O3C -72(12) ?
C1 Cr1 C3O O3C -80(12) ?
C14 N1 C10 C11 0.8(2) ?
C14 N1 C10 C9 -177.92(13) ?
C10 N1 C14 C13 1.4(2) ?
N1 C14 C13 C12 -2.1(2) ?
C11 C12 C13 C14 0.6(2) ?
C13 C12 C11 C10 1.4(2) ?
N1 C10 C11 C12 -2.2(2) ?
C9 C10 C11 C12 176.48(14) ?
N1 C10 C9 C8 -99.53(16) y
C11 C10 C9 C8 81.73(18) ?
C10 C9 C8 C7 -172.61(13) y
C2 C1 C7 C8 86.79(17) y
C6 C1 C7 C8 -90.56(16) ?
Cr1 C1 C7 C8 178.56(10) y
C9 C8 C7 C1 -66.59(16) y
